data_7005654
loop_
_publ_author_name
'Konstantin V. Domasevitch'
'Il'ya A. Gural'skiy'
'Pavlo V. Solntsev'
'Eduard B. Rusanov'
'Harald Krautscheid'
'Judith A. K. Howard'
'Alexander N. Chernega'

_publ_section_title
;
 4,4'-Bipyridazine: a new twist for the synthesis of coordination
 polymers.
;
_journal_issue 29
_journal_name_full 'Dalton transactions (Cambridge, England : 2003)'
_journal_page_first 3140
_journal_page_last 3148
_journal_paper_doi 10.1039/b703911e
_journal_year 2007
_chemical_formula_moiety 'C8 H6 Cu2 I2 N4'
_chemical_formula_sum 'C8 H6 Cu2 I2 N4'
_chemical_formula_weight 539.05
_chemical_name_common 'Copper(i) Iodide 2:1 Complex with 4,4'-Bipyridazine'
_chemical_name_systematic
;
Copper(I) Iodide 2:1 Complex with 4,4'-Bipyridazine
;
_space_group_IT_number 96
_space_group_name_Hall 'P 4nw 2abw'
_space_group_name_H-M_alt 'P 43 21 2'
_symmetry_cell_setting tetragonal
_symmetry_Int_Tables_number 96
_symmetry_space_group_name_Hall 'P 4nw 2abw'
_symmetry_space_group_name_H-M 'P 43 21 2'
_atom_sites_solution_hydrogens geom
_atom_sites_solution_primary direct
_atom_sites_solution_secondary difmap
_audit_creation_method SHELXL-97
_cell_angle_alpha 90.00
_cell_angle_beta 90.00
_cell_angle_gamma 90.00
_cell_formula_units_Z 4
_cell_length_a 10.1405(5)
_cell_length_b 10.1405(5)
_cell_length_c 11.9784(7)
_cell_measurement_reflns_used 11901
_cell_measurement_temperature 213(2)
_cell_measurement_theta_max 27.97
_cell_measurement_theta_min 2.84
_cell_volume 1231.74(11)
_computing_cell_refinement 'SMART-NT (Bruker, 1998)'
_computing_data_collection 'SMART-NT (Bruker, 1998)'
_computing_data_reduction 'SMART-NT (Bruker, 1998)'
_computing_molecular_graphics 'Diamond 2.1e (Brandenburg, 1999)'
_computing_publication_material 'WinGX 1.700.00 (Farrugia, 1999)'
_computing_structure_refinement 'SHELXL-97 (Sheldrick, 1997)'
_computing_structure_solution 'SHELXS-97 (Sheldrick, 1997)'
_diffrn_ambient_temperature 213(2)
_diffrn_measured_fraction_theta_full 0.993
_diffrn_measured_fraction_theta_max 0.993
_diffrn_measurement_device_type 'Bruker Apex CCD area-detector diffractometer'
_diffrn_measurement_method '\w scans'
_diffrn_radiation_monochromator graphite
_diffrn_radiation_source 'fine-focus sealed tube'
_diffrn_radiation_type MoK\a
_diffrn_radiation_wavelength 0.71073
_diffrn_reflns_av_R_equivalents 0.0386
_diffrn_reflns_av_sigmaI/netI 0.0180
_diffrn_reflns_limit_h_max 13
_diffrn_reflns_limit_h_min -13
_diffrn_reflns_limit_k_max 13
_diffrn_reflns_limit_k_min -13
_diffrn_reflns_limit_l_max 15
_diffrn_reflns_limit_l_min -15
_diffrn_reflns_number 11901
_diffrn_reflns_theta_full 27.97
_diffrn_reflns_theta_max 27.97
_diffrn_reflns_theta_min 2.84
_diffrn_standards_decay_% 0
_exptl_absorpt_coefficient_mu 8.441
_exptl_absorpt_correction_T_max 0.3618
_exptl_absorpt_correction_T_min 0.3230
_exptl_absorpt_correction_type empirical
_exptl_absorpt_process_details 'SADABS (Sheldrick, 1999)'
_exptl_crystal_colour black
_exptl_crystal_density_diffrn 2.907
_exptl_crystal_density_method 'not measured'
_exptl_crystal_description prism
_exptl_crystal_F_000 984
_exptl_crystal_size_max 0.14
_exptl_crystal_size_mid 0.14
_exptl_crystal_size_min 0.12
_refine_diff_density_max 0.444
_refine_diff_density_min -0.280
_refine_diff_density_rms 0.060
_refine_ls_abs_structure_details 'Flack H D (1983), Acta Cryst. A39, 876-881'
_refine_ls_abs_structure_Flack 0.013(19)
_refine_ls_extinction_method none
_refine_ls_goodness_of_fit_ref 0.966
_refine_ls_hydrogen_treatment mixed
_refine_ls_matrix_type full
_refine_ls_number_parameters 85
_refine_ls_number_reflns 1478
_refine_ls_number_restraints 0
_refine_ls_restrained_S_all 0.966
_refine_ls_R_factor_all 0.0130
_refine_ls_R_factor_gt 0.0117
_refine_ls_shift/su_max 0.001
_refine_ls_shift/su_mean 0.000
_refine_ls_structure_factor_coef Fsqd
_refine_ls_weighting_details 'calc w=1/[\s^2^(Fo^2^)+(0.0114P)^2^+0.0000P] where P=(Fo^2^+2Fc^2^)/3'
_refine_ls_weighting_scheme calc
_refine_ls_wR_factor_gt 0.0238
_refine_ls_wR_factor_ref 0.0240
_reflns_number_gt 1409
_reflns_number_total 1478
_reflns_threshold_expression >2sigma(I)
_cod_data_source_file b703911e.txt
_cod_data_source_block (9)
_cod_depositor_comments
;
The following automatic conversions were performed:
'_symmetry_cell_setting' value 'Tetragonal' changed to 'tetragonal'
according to '/home/saulius/struct/CIF-dictionaries/cif_core.dic'
dictionary named 'cif_core.dic' version 2.4.1 from 2010-06-29.

Automatic conversion script
Id: cif_fix_enum 1527 2010-12-29 10:47:43Z saulius 
;
_cod_original_sg_symbol_Hall 'P 4nw 2abw '
_cod_original_sg_symbol_H-M 'P 4(3)2(1)2 '
_cod_database_code 7005654

loop_
_symmetry_equiv_pos_as_xyz
'x, y, z'
'-x, -y, z+1/2'
'-y+1/2, x+1/2, z+3/4'
'y+1/2, -x+1/2, z+1/4'
'-x+1/2, y+1/2, -z+3/4'
'x+1/2, -y+1/2, -z+1/4'
'y, x, -z'
'-y, -x, -z+1/2'

loop_
_atom_site_label
_atom_site_type_symbol
_atom_site_fract_x
_atom_site_fract_y
_atom_site_fract_z
_atom_site_U_iso_or_equiv
_atom_site_adp_type
_atom_site_occupancy
_atom_site_symmetry_multiplicity
_atom_site_calc_flag
_atom_site_refinement_flags
_atom_site_disorder_assembly
_atom_site_disorder_group
Cu1 Cu 0.59427(3) 0.02883(3) -0.12512(2) 0.02612(7) Uani 1 1 d . . .
I1 I 0.726470(16) 0.053282(16) 0.060164(13) 0.02692(4) Uani 1 1 d . . .
N1 N 0.71334(19) -0.00881(19) -0.26072(15) 0.0209(4) Uani 1 1 d . . .
N2 N 0.6581(2) 0.0069(2) -0.36284(15) 0.0225(4) Uani 1 1 d . . .
C1 C 0.8302(2) -0.0659(3) -0.25263(18) 0.0245(5) Uani 1 1 d . . .
H1 H 0.861(3) -0.073(3) -0.180(2) 0.023(6) Uiso 1 1 d . . .
C2 C 0.9011(3) -0.1134(3) -0.34394(18) 0.0265(5) Uani 1 1 d . . .
H2 H 0.979(3) -0.161(3) -0.334(2) 0.041(9) Uiso 1 1 d . . .
C4 C 0.7232(2) -0.0341(2) -0.45243(17) 0.0240(4) Uani 1 1 d . . .
H4 H 0.678(3) -0.024(3) -0.521(2) 0.036(8) Uiso 1 1 d . . .
C3 C 0.8460(2) -0.0970(2) -0.44833(18) 0.0204(4) Uani 1 1 d . . .

loop_
_atom_site_aniso_label
_atom_site_aniso_U_11
_atom_site_aniso_U_22
_atom_site_aniso_U_33
_atom_site_aniso_U_23
_atom_site_aniso_U_13
_atom_site_aniso_U_12
Cu1 0.03032(15) 0.02814(16) 0.01990(12) -0.00010(12) 0.00186(11) -0.00130(12)
I1 0.02623(8) 0.03162(9) 0.02289(6) 0.00085(7) -0.00354(6) -0.00288(6)
N1 0.0238(10) 0.0224(9) 0.0166(8) 0.0002(7) -0.0019(7) 0.0012(8)
N2 0.0228(10) 0.0273(10) 0.0175(8) 0.0002(8) 0.0002(8) 0.0033(8)
C1 0.0237(12) 0.0312(13) 0.0186(10) -0.0001(10) -0.0039(9) 0.0036(10)
C2 0.0237(12) 0.0302(14) 0.0256(11) -0.0008(10) -0.0025(9) 0.0042(10)
C4 0.0273(12) 0.0282(12) 0.0165(9) 0.0004(9) -0.0011(9) 0.0043(9)
C3 0.0196(10) 0.0205(10) 0.0210(10) -0.0023(9) 0.0011(9) 0.0000(8)

loop_
_atom_type_symbol
_atom_type_description
_atom_type_scat_dispersion_real
_atom_type_scat_dispersion_imag
_atom_type_scat_source
C C 0.0033 0.0016 'International Tables Vol C Tables 4.2.6.8 and 6.1.1.4'
H H 0.0000 0.0000 'International Tables Vol C Tables 4.2.6.8 and 6.1.1.4'
N N 0.0061 0.0033 'International Tables Vol C Tables 4.2.6.8 and 6.1.1.4'
Cu Cu 0.3201 1.2651 'International Tables Vol C Tables 4.2.6.8 and 6.1.1.4'
I I -0.4742 1.8119 'International Tables Vol C Tables 4.2.6.8 and 6.1.1.4'

loop_
_geom_angle_atom_site_label_1
_geom_angle_atom_site_label_2
_geom_angle_atom_site_label_3
_geom_angle
_geom_angle_site_symmetry_1
_geom_angle_site_symmetry_3
_geom_angle_publ_flag
N1 Cu1 N2 97.79(8) . 4 ?
N1 Cu1 I1 112.82(5) . . ?
N2 Cu1 I1 104.11(5) 4 . ?
N1 Cu1 I1 104.08(5) . 3_544 ?
N2 Cu1 I1 118.10(6) 4 3_544 ?
I1 Cu1 I1 118.259(12) . 3_544 ?
Cu1 I1 Cu1 78.691(10) . 4 ?
C1 N1 N2 119.22(19) . . ?
C1 N1 Cu1 123.27(15) . . ?
N2 N1 Cu1 116.60(14) . . ?
C4 N2 N1 119.17(19) . . ?
C4 N2 Cu1 121.71(16) . 3_544 ?
N1 N2 Cu1 119.12(14) . 3_544 ?
N1 C1 C2 123.7(2) . . ?
N1 C1 H1 113.6(16) . . ?
C2 C1 H1 122.7(16) . . ?
C3 C2 C1 117.4(2) . . ?
C3 C2 H2 121.0(18) . . ?
C1 C2 H2 121.3(18) . . ?
N2 C4 C3 123.9(2) . . ?
N2 C4 H4 115.0(18) . . ?
C3 C4 H4 120.9(18) . . ?
C2 C3 C4 116.5(2) . . ?
C2 C3 C3 123.5(3) . 7_644 ?
C4 C3 C3 119.7(2) . 7_644 ?

loop_
_geom_bond_atom_site_label_1
_geom_bond_atom_site_label_2
_geom_bond_distance
_geom_bond_site_symmetry_2
_geom_bond_publ_flag
Cu1 N1 2.0595(19) . ?
Cu1 N2 2.097(2) 4 ?
Cu1 I1 2.6047(4) . ?
Cu1 I1 2.6185(4) 3_544 ?
N1 C1 1.323(3) . ?
N1 N2 1.355(2) . ?
N2 C4 1.327(3) . ?
C1 C2 1.394(3) . ?
C1 H1 0.93(3) . ?
C2 C3 1.380(3) . ?
C2 H2 0.93(3) . ?
C4 C3 1.399(3) . ?
C4 H4 0.94(3) . ?
C3 C3 1.484(4) 7_644 ?

loop_
_geom_torsion_atom_site_label_1
_geom_torsion_atom_site_label_2
_geom_torsion_atom_site_label_3
_geom_torsion_atom_site_label_4
_geom_torsion
_geom_torsion_site_symmetry_1
_geom_torsion_site_symmetry_2
_geom_torsion_site_symmetry_3
_geom_torsion_site_symmetry_4
_geom_torsion_publ_flag
N1 Cu1 I1 Cu1 -136.20(6) . . . 4 ?
N2 Cu1 I1 Cu1 -31.28(6) 4 . . 4 ?
I1 Cu1 I1 Cu1 102.061(6) 3_544 . . 4 ?
N2 Cu1 N1 C1 -83.3(2) 4 . . . ?
I1 Cu1 N1 C1 25.6(2) . . . . ?
I1 Cu1 N1 C1 155.07(18) 3_544 . . . ?
N2 Cu1 N1 N2 85.72(19) 4 . . . ?
I1 Cu1 N1 N2 -165.35(14) . . . . ?
I1 Cu1 N1 N2 -35.91(16) 3_544 . . . ?
C1 N1 N2 C4 -0.8(3) . . . . ?
Cu1 N1 N2 C4 -170.25(17) . . . . ?
C1 N1 N2 Cu1 178.87(18) . . . 3_544 ?
Cu1 N1 N2 Cu1 9.4(2) . . . 3_544 ?
N2 N1 C1 C2 -0.8(4) . . . . ?
Cu1 N1 C1 C2 168.0(2) . . . . ?
N1 C1 C2 C3 1.2(4) . . . . ?
N1 N2 C4 C3 1.9(4) . . . . ?
Cu1 N2 C4 C3 -177.73(18) 3_544 . . . ?
C1 C2 C3 C4 -0.1(4) . . . . ?
C1 C2 C3 C3 -173.62(18) . . . 7_644 ?
N2 C4 C3 C2 -1.4(4) . . . . ?
N2 C4 C3 C3 172.34(19) . . . 7_644 ?
